data_1501845
loop_
_publ_author_name
'Huang, Hong-Li'
'Wang, Chun-Ming'
'Wang, Zhen-Hua'
'Yao, Ming-Jun'
'Han, Guang-Tian'
'Yuan, Ji-Cheng'
'Gao, Kun'
'Yuan, Cheng-Shan'

_publ_section_title
;
 Tirucallane-type triterpenoids from Dysoxylum lenticellatum.
;
_journal_issue 10
_journal_name_full 'Journal of natural products'
_journal_page_first 2235
_journal_page_last 2242
_journal_paper_doi 10.1021/np2006296
_journal_volume 74
_journal_year 2011
_chemical_formula_sum 'C30 H46 O4'
_chemical_formula_weight 470.67
_chemical_name_systematic
; 
 ? 
;
_space_group_IT_number 4
_symmetry_cell_setting monoclinic
_symmetry_space_group_name_Hall 'P 2yb'
_symmetry_space_group_name_H-M 'P 1 21 1'
_atom_sites_solution_hydrogens geom
_atom_sites_solution_primary direct
_atom_sites_solution_secondary difmap
_audit_creation_method SHELXL-97
_cell_angle_alpha 90.00
_cell_angle_beta 98.773(9)
_cell_angle_gamma 90.00
_cell_formula_units_Z 2
_cell_length_a 7.500(7)
_cell_length_b 17.596(16)
_cell_length_c 10.344(9)
_cell_measurement_reflns_used 3169
_cell_measurement_temperature 296(2)
_cell_measurement_theta_max 23.00
_cell_measurement_theta_min 2.30
_cell_volume 1349(2)
_computing_cell_refinement 'Bruker SAINT'
_computing_data_collection 'Bruker APEX2'
_computing_data_reduction 'Bruker SAINT'
_computing_molecular_graphics 'Bruker SHELXTL'
_computing_publication_material 'Bruker SHELXTL'
_computing_structure_refinement 'SHELXL-97 (Sheldrick, 2008)'
_computing_structure_solution 'SHELXS-97 (Sheldrick, 2008)'
_diffrn_ambient_temperature 296(2)
_diffrn_measured_fraction_theta_full 0.987
_diffrn_measured_fraction_theta_max 0.987
_diffrn_measurement_device_type 'Bruker APEX-II CCD'
_diffrn_measurement_method '\f and \w scans'
_diffrn_radiation_monochromator graphite
_diffrn_radiation_source 'fine-focus sealed tube'
_diffrn_radiation_type MoK\a
_diffrn_radiation_wavelength 0.71073
_diffrn_reflns_av_R_equivalents 0.0211
_diffrn_reflns_av_sigmaI/netI 0.0364
_diffrn_reflns_limit_h_max 9
_diffrn_reflns_limit_h_min -4
_diffrn_reflns_limit_k_max 21
_diffrn_reflns_limit_k_min -17
_diffrn_reflns_limit_l_max 12
_diffrn_reflns_limit_l_min -12
_diffrn_reflns_number 6579
_diffrn_reflns_theta_full 25.50
_diffrn_reflns_theta_max 25.50
_diffrn_reflns_theta_min 2.30
_exptl_absorpt_coefficient_mu 0.075
_exptl_absorpt_correction_T_max 0.9860
_exptl_absorpt_correction_T_min 0.9816
_exptl_absorpt_correction_type multi-scan
_exptl_absorpt_process_details SADABS
_exptl_crystal_colour colorless
_exptl_crystal_density_diffrn 1.159
_exptl_crystal_density_method 'not measured'
_exptl_crystal_description block
_exptl_crystal_F_000 516
_exptl_crystal_size_max 0.25
_exptl_crystal_size_mid 0.23
_exptl_crystal_size_min 0.19
_refine_diff_density_max 0.140
_refine_diff_density_min -0.143
_refine_diff_density_rms 0.029
_refine_ls_abs_structure_details 'Flack H D (1983), Acta Cryst. A39, 876-881'
_refine_ls_abs_structure_Flack -0.1(14)
_refine_ls_extinction_method none
_refine_ls_goodness_of_fit_ref 1.027
_refine_ls_hydrogen_treatment constr
_refine_ls_matrix_type full
_refine_ls_number_parameters 315
_refine_ls_number_reflns 4312
_refine_ls_number_restraints 1
_refine_ls_restrained_S_all 1.027
_refine_ls_R_factor_all 0.0573
_refine_ls_R_factor_gt 0.0434
_refine_ls_shift/su_max 0.000
_refine_ls_shift/su_mean 0.000
_refine_ls_structure_factor_coef Fsqd
_refine_ls_weighting_details 'calc w=1/[\s^2^(Fo^2^)+(0.0567P)^2^+0.1056P] where P=(Fo^2^+2Fc^2^)/3'
_refine_ls_weighting_scheme calc
_refine_ls_wR_factor_gt 0.1014
_refine_ls_wR_factor_ref 0.1095
_reflns_number_gt 3460
_reflns_number_total 4312
_reflns_threshold_expression >2sigma(I)
_cod_data_source_file np2006296_si_004.cif
_cod_data_source_block p21
_cod_depositor_comments
;
The following automatic conversions were performed:

'_symmetry_cell_setting' value 'Monoclinic' changed to 'monoclinic'
according to /home/saulius/struct/CIF-dictionaries/cif_core.dic
dictionary named 'cif_core.dic' version 2.4.1 from 2010-06-29.

Automatic conversion script
Id: cif_fix_values 1715 2011-07-08 13:25:40Z adriana 
;
_cod_original_sg_symbol_H-M P2(1)
_cod_database_code 1501845

loop_
_symmetry_equiv_pos_as_xyz
'x, y, z'
'-x, y+1/2, -z'

loop_
_atom_site_label
_atom_site_type_symbol
_atom_site_fract_x
_atom_site_fract_y
_atom_site_fract_z
_atom_site_U_iso_or_equiv
_atom_site_adp_type
_atom_site_occupancy
_atom_site_symmetry_multiplicity
_atom_site_calc_flag
_atom_site_refinement_flags
C1 C 0.4809(4) 0.3813(2) 0.6516(3) 0.0642(8) Uani 1 1 d .
H1A H 0.4456 0.3393 0.5926 0.077 Uiso 1 1 calc R
H1B H 0.3760 0.4134 0.6526 0.077 Uiso 1 1 calc R
C2 C 0.5420(4) 0.3505(2) 0.7884(3) 0.0766(10) Uani 1 1 d .
H2A H 0.5618 0.3927 0.8492 0.092 Uiso 1 1 calc R
H2B H 0.4467 0.3192 0.8139 0.092 Uiso 1 1 calc R
C3 C 0.7092(5) 0.30494(18) 0.7987(3) 0.0659(9) Uani 1 1 d .
C4 C 0.8644(4) 0.33243(15) 0.7346(2) 0.0501(7) Uani 1 1 d .
C5 C 0.7949(3) 0.37527(14) 0.6046(2) 0.0423(6) Uani 1 1 d .
H5 H 0.7563 0.3350 0.5411 0.051 Uiso 1 1 calc R
C6 C 0.9481(3) 0.41498(16) 0.5516(3) 0.0512(7) Uani 1 1 d .
H6A H 1.0181 0.4438 0.6216 0.061 Uiso 1 1 calc R
H6B H 1.0270 0.3769 0.5228 0.061 Uiso 1 1 calc R
C7 C 0.8860(3) 0.46720(15) 0.4407(2) 0.0438(6) Uani 1 1 d .
H7 H 0.9740 0.4899 0.3992 0.053 Uiso 1 1 calc R
C8 C 0.7165(3) 0.48384(13) 0.3965(2) 0.0353(5) Uani 1 1 d .
C9 C 0.5658(3) 0.44555(15) 0.4546(2) 0.0392(6) Uani 1 1 d .
H9 H 0.5449 0.3966 0.4098 0.047 Uiso 1 1 calc R
C10 C 0.6279(3) 0.42687(15) 0.6011(2) 0.0413(6) Uani 1 1 d .
C11 C 0.3879(3) 0.48886(19) 0.4268(2) 0.0560(8) Uani 1 1 d .
H11A H 0.3954 0.5325 0.4847 0.067 Uiso 1 1 calc R
H11B H 0.2929 0.4562 0.4490 0.067 Uiso 1 1 calc R
C12 C 0.3325(3) 0.51697(17) 0.2858(2) 0.0458(6) Uani 1 1 d .
H12A H 0.2388 0.4839 0.2421 0.055 Uiso 1 1 calc R
H12B H 0.2816 0.5675 0.2882 0.055 Uiso 1 1 calc R
C13 C 0.4864(3) 0.51966(13) 0.2054(2) 0.0369(5) Uani 1 1 d .
C14 C 0.6628(3) 0.54303(13) 0.2937(2) 0.0379(6) Uani 1 1 d .
C15 C 0.7911(3) 0.55578(17) 0.1932(2) 0.0512(7) Uani 1 1 d .
H15A H 0.8874 0.5905 0.2270 0.061 Uiso 1 1 calc R
H15B H 0.8436 0.5082 0.1705 0.061 Uiso 1 1 calc R
C16 C 0.6707(3) 0.58999(17) 0.0745(3) 0.0530(7) Uani 1 1 d .
H16A H 0.6894 0.5638 -0.0048 0.064 Uiso 1 1 calc R
H16B H 0.6987 0.6434 0.0656 0.064 Uiso 1 1 calc R
C17 C 0.4737(3) 0.58040(14) 0.0982(2) 0.0391(5) Uani 1 1 d .
H17 H 0.4381 0.6280 0.1363 0.047 Uiso 1 1 calc R
C18 C 0.5065(4) 0.44150(15) 0.1443(3) 0.0489(6) Uani 1 1 d .
H18A H 0.3939 0.4270 0.0931 0.073 Uiso 1 1 calc R
H18B H 0.5396 0.4048 0.2123 0.073 Uiso 1 1 calc R
H18C H 0.5984 0.4437 0.0892 0.073 Uiso 1 1 calc R
C19 C 0.6675(4) 0.49973(16) 0.6790(2) 0.0552(7) Uani 1 1 d .
H19A H 0.5592 0.5294 0.6738 0.083 Uiso 1 1 calc R
H19B H 0.7577 0.5284 0.6436 0.083 Uiso 1 1 calc R
H19C H 0.7107 0.4875 0.7687 0.083 Uiso 1 1 calc R
C20 C 0.3439(3) 0.56726(14) -0.0278(2) 0.0414(6) Uani 1 1 d .
H20 H 0.3794 0.5211 -0.0703 0.050 Uiso 1 1 calc R
C21 C 0.1473(3) 0.56140(16) -0.0121(2) 0.0462(6) Uani 1 1 d .
H21A H 0.1185 0.5100 0.0116 0.055 Uiso 1 1 calc R
H21B H 0.1203 0.5958 0.0556 0.055 Uiso 1 1 calc R
C22 C 0.3336(3) 0.63292(16) -0.1235(2) 0.0462(6) Uani 1 1 d .
H22A H 0.3281 0.6813 -0.0795 0.055 Uiso 1 1 calc R
H22B H 0.4359 0.6330 -0.1707 0.055 Uiso 1 1 calc R
C23 C 0.1593(4) 0.61631(16) -0.2139(2) 0.0482(7) Uani 1 1 d .
C24 C 0.0575(4) 0.68599(18) -0.2731(2) 0.0567(7) Uani 1 1 d .
C25 C -0.0171(4) 0.74198(17) -0.1886(3) 0.0636(8) Uani 1 1 d .
H25 H 0.0175 0.7266 -0.0971 0.076 Uiso 1 1 calc R
C26 C -0.2189(6) 0.7406(4) -0.2206(6) 0.150(2) Uani 1 1 d .
H26A H -0.2546 0.7539 -0.3109 0.225 Uiso 1 1 calc R
H26B H -0.2692 0.7765 -0.1663 0.225 Uiso 1 1 calc R
H26C H -0.2622 0.6906 -0.2053 0.225 Uiso 1 1 calc R
C27 C 0.0568(9) 0.8198(3) -0.2057(5) 0.143(2) Uani 1 1 d .
H27A H 0.1860 0.8186 -0.1858 0.214 Uiso 1 1 calc R
H27B H 0.0100 0.8547 -0.1478 0.214 Uiso 1 1 calc R
H27C H 0.0216 0.8361 -0.2945 0.214 Uiso 1 1 calc R
C28 C 0.9828(7) 0.2670(2) 0.7063(4) 0.1011(14) Uani 1 1 d .
H28A H 1.0260 0.2406 0.7862 0.152 Uiso 1 1 calc R
H28B H 1.0835 0.2861 0.6689 0.152 Uiso 1 1 calc R
H28C H 0.9143 0.2327 0.6458 0.152 Uiso 1 1 calc R
C29 C 0.9771(4) 0.3819(2) 0.8400(3) 0.0696(9) Uani 1 1 d .
H29A H 0.9040 0.4227 0.8642 0.104 Uiso 1 1 calc R
H29B H 1.0790 0.4024 0.8059 0.104 Uiso 1 1 calc R
H29C H 1.0184 0.3513 0.9155 0.104 Uiso 1 1 calc R
C30 C 0.6456(4) 0.62000(15) 0.3619(3) 0.0556(7) Uani 1 1 d .
H30A H 0.5491 0.6174 0.4130 0.083 Uiso 1 1 calc R
H30B H 0.6204 0.6592 0.2972 0.083 Uiso 1 1 calc R
H30C H 0.7565 0.6313 0.4181 0.083 Uiso 1 1 calc R
O1 O 0.7228(4) 0.24754(17) 0.8627(3) 0.1196(11) Uani 1 1 d .
O2 O 0.0464(2) 0.58157(10) -0.13558(16) 0.0518(5) Uani 1 1 d .
O3 O 0.1909(3) 0.56747(14) -0.31232(18) 0.0749(6) Uani 1 1 d .
H3 H 0.1377 0.5828 -0.3826 0.112 Uiso 1 1 calc R
O4 O 0.0357(4) 0.69288(18) -0.3897(2) 0.1168(10) Uani 1 1 d .

loop_
_atom_site_aniso_label
_atom_site_aniso_U_11
_atom_site_aniso_U_22
_atom_site_aniso_U_33
_atom_site_aniso_U_23
_atom_site_aniso_U_13
_atom_site_aniso_U_12
C1 0.0487(16) 0.096(2) 0.0488(15) 0.0171(16) 0.0115(12) -0.0097(16)
C2 0.069(2) 0.106(3) 0.0568(18) 0.0282(18) 0.0143(15) -0.013(2)
C3 0.082(2) 0.0586(19) 0.0508(16) 0.0146(15) -0.0092(15) -0.0218(18)
C4 0.0611(17) 0.0430(15) 0.0441(14) 0.0045(12) 0.0018(12) 0.0021(14)
C5 0.0460(14) 0.0430(15) 0.0363(12) -0.0011(11) 0.0007(11) -0.0005(12)
C6 0.0388(15) 0.0618(19) 0.0527(15) 0.0106(13) 0.0064(11) 0.0084(13)
C7 0.0322(13) 0.0563(17) 0.0445(13) 0.0094(12) 0.0111(10) 0.0027(12)
C8 0.0304(12) 0.0426(14) 0.0337(11) -0.0011(10) 0.0074(9) 0.0005(11)
C9 0.0315(12) 0.0485(15) 0.0374(12) 0.0010(10) 0.0049(10) -0.0026(11)
C10 0.0351(13) 0.0521(16) 0.0367(12) 0.0024(11) 0.0059(10) -0.0013(11)
C11 0.0312(13) 0.091(2) 0.0467(14) 0.0114(14) 0.0097(11) 0.0055(14)
C12 0.0323(13) 0.0649(18) 0.0401(12) 0.0042(12) 0.0052(10) 0.0035(12)
C13 0.0307(12) 0.0427(14) 0.0372(11) -0.0009(11) 0.0051(9) 0.0010(11)
C14 0.0303(12) 0.0444(15) 0.0388(12) -0.0004(10) 0.0045(10) -0.0025(11)
C15 0.0347(13) 0.0644(19) 0.0548(15) 0.0153(13) 0.0081(11) -0.0050(13)
C16 0.0418(14) 0.0645(19) 0.0523(14) 0.0135(13) 0.0060(12) -0.0073(13)
C17 0.0368(12) 0.0404(14) 0.0396(12) -0.0008(11) 0.0040(10) 0.0007(11)
C18 0.0520(16) 0.0450(16) 0.0483(14) -0.0053(12) 0.0029(12) 0.0001(13)
C19 0.0565(17) 0.0603(19) 0.0468(14) -0.0061(13) 0.0017(12) 0.0126(14)
C20 0.0451(14) 0.0418(15) 0.0367(12) -0.0026(11) 0.0045(10) 0.0021(12)
C21 0.0451(14) 0.0522(16) 0.0396(13) 0.0020(12) 0.0013(11) -0.0066(13)
C22 0.0419(14) 0.0577(18) 0.0392(13) 0.0029(12) 0.0070(10) -0.0003(13)
C23 0.0509(15) 0.0543(17) 0.0371(13) -0.0055(12) -0.0008(11) -0.0032(13)
C24 0.0562(17) 0.069(2) 0.0415(15) 0.0108(14) -0.0022(12) -0.0033(15)
C25 0.070(2) 0.056(2) 0.0639(18) 0.0133(15) 0.0089(15) 0.0045(16)
C26 0.072(3) 0.177(6) 0.200(6) -0.001(4) 0.019(3) 0.035(3)
C27 0.247(7) 0.069(3) 0.121(4) -0.002(3) 0.055(4) -0.045(4)
C28 0.145(4) 0.077(3) 0.080(3) 0.0184(19) 0.014(2) 0.053(3)
C29 0.067(2) 0.083(2) 0.0513(16) 0.0106(16) -0.0139(14) -0.0133(18)
C30 0.0581(17) 0.0484(17) 0.0544(15) -0.0054(13) -0.0100(13) -0.0053(14)
O1 0.119(2) 0.104(2) 0.131(2) 0.069(2) 0.0009(19) -0.0254(18)
O2 0.0417(10) 0.0592(12) 0.0506(10) 0.0072(9) -0.0056(8) -0.0083(9)
O3 0.0842(15) 0.0865(16) 0.0505(11) -0.0226(11) -0.0009(11) 0.0126(13)
O4 0.166(3) 0.130(3) 0.0487(13) 0.0141(15) -0.0019(14) 0.042(2)

loop_
_atom_type_symbol
_atom_type_description
_atom_type_scat_dispersion_real
_atom_type_scat_dispersion_imag
_atom_type_scat_source
C C 0.0033 0.0016 'International Tables Vol C Tables 4.2.6.8 and 6.1.1.4'
H H 0.0000 0.0000 'International Tables Vol C Tables 4.2.6.8 and 6.1.1.4'
O O 0.0106 0.0060 'International Tables Vol C Tables 4.2.6.8 and 6.1.1.4'

loop_
_geom_angle_atom_site_label_1
_geom_angle_atom_site_label_2
_geom_angle_atom_site_label_3
_geom_angle
C10 C1 C2 112.2(2)
C10 C1 H1A 109.2
C2 C1 H1A 109.2
C10 C1 H1B 109.2
C2 C1 H1B 109.2
H1A C1 H1B 107.9
C3 C2 C1 113.1(3)
C3 C2 H2A 109.0
C1 C2 H2A 109.0
C3 C2 H2B 109.0
C1 C2 H2B 109.0
H2A C2 H2B 107.8
O1 C3 C2 119.7(3)
O1 C3 C4 120.4(3)
C2 C3 C4 119.9(3)
C3 C4 C28 111.0(3)
C3 C4 C29 104.3(2)
C28 C4 C29 107.0(3)
C3 C4 C5 110.9(2)
C28 C4 C5 109.3(2)
C29 C4 C5 114.3(2)
C6 C5 C10 112.2(2)
C6 C5 C4 111.2(2)
C10 C5 C4 117.91(19)
C6 C5 H5 104.7
C10 C5 H5 104.7
C4 C5 H5 104.7
C7 C6 C5 113.4(2)
C7 C6 H6A 108.9
C5 C6 H6A 108.9
C7 C6 H6B 108.9
C5 C6 H6B 108.9
H6A C6 H6B 107.7
C8 C7 C6 125.2(2)
C8 C7 H7 117.4
C6 C7 H7 117.4
C7 C8 C14 122.8(2)
C7 C8 C9 120.1(2)
C14 C8 C9 117.01(19)
C8 C9 C11 112.8(2)
C8 C9 C10 110.51(18)
C11 C9 C10 114.43(19)
C8 C9 H9 106.2
C11 C9 H9 106.2
C10 C9 H9 106.2
C1 C10 C19 110.9(2)
C1 C10 C5 108.1(2)
C19 C10 C5 113.1(2)
C1 C10 C9 108.8(2)
C19 C10 C9 110.1(2)
C5 C10 C9 105.65(18)
C9 C11 C12 116.22(19)
C9 C11 H11A 108.2
C12 C11 H11A 108.2
C9 C11 H11B 108.2
C12 C11 H11B 108.2
H11A C11 H11B 107.4
C13 C12 C11 114.25(19)
C13 C12 H12A 108.7
C11 C12 H12A 108.7
C13 C12 H12B 108.7
C11 C12 H12B 108.7
H12A C12 H12B 107.6
C12 C13 C18 109.1(2)
C12 C13 C17 116.62(19)
C18 C13 C17 109.11(19)
C12 C13 C14 109.72(18)
C18 C13 C14 110.74(19)
C17 C13 C14 101.27(18)
C8 C14 C15 116.95(19)
C8 C14 C30 108.6(2)
C15 C14 C30 106.6(2)
C8 C14 C13 110.35(19)
C15 C14 C13 101.93(19)
C30 C14 C13 112.36(19)
C16 C15 C14 104.3(2)
C16 C15 H15A 110.9
C14 C15 H15A 110.9
C16 C15 H15B 110.9
C14 C15 H15B 110.9
H15A C15 H15B 108.9
C15 C16 C17 106.9(2)
C15 C16 H16A 110.3
C17 C16 H16A 110.3
C15 C16 H16B 110.3
C17 C16 H16B 110.3
H16A C16 H16B 108.6
C20 C17 C13 118.4(2)
C20 C17 C16 112.6(2)
C13 C17 C16 103.65(18)
C20 C17 H17 107.2
C13 C17 H17 107.2
C16 C17 H17 107.2
C13 C18 H18A 109.5
C13 C18 H18B 109.5
H18A C18 H18B 109.5
C13 C18 H18C 109.5
H18A C18 H18C 109.5
H18B C18 H18C 109.5
C10 C19 H19A 109.5
C10 C19 H19B 109.5
H19A C19 H19B 109.5
C10 C19 H19C 109.5
H19A C19 H19C 109.5
H19B C19 H19C 109.5
C21 C20 C22 99.74(19)
C21 C20 C17 115.20(19)
C22 C20 C17 114.0(2)
C21 C20 H20 109.2
C22 C20 H20 109.2
C17 C20 H20 109.2
O2 C21 C20 106.26(19)
O2 C21 H21A 110.5
C20 C21 H21A 110.5
O2 C21 H21B 110.5
C20 C21 H21B 110.5
H21A C21 H21B 108.7
C23 C22 C20 102.1(2)
C23 C22 H22A 111.4
C20 C22 H22A 111.4
C23 C22 H22B 111.4
C20 C22 H22B 111.4
H22A C22 H22B 109.2
O3 C23 O2 110.0(2)
O3 C23 C22 110.2(2)
O2 C23 C22 105.61(19)
O3 C23 C24 109.7(2)
O2 C23 C24 105.9(2)
C22 C23 C24 115.2(2)
O4 C24 C25 121.4(3)
O4 C24 C23 118.0(3)
C25 C24 C23 120.6(2)
C24 C25 C27 111.0(3)
C24 C25 C26 108.5(3)
C27 C25 C26 111.6(4)
C24 C25 H25 108.6
C27 C25 H25 108.6
C26 C25 H25 108.6
C25 C26 H26A 109.5
C25 C26 H26B 109.5
H26A C26 H26B 109.5
C25 C26 H26C 109.5
H26A C26 H26C 109.5
H26B C26 H26C 109.5
C25 C27 H27A 109.5
C25 C27 H27B 109.5
H27A C27 H27B 109.5
C25 C27 H27C 109.5
H27A C27 H27C 109.5
H27B C27 H27C 109.5
C4 C28 H28A 109.5
C4 C28 H28B 109.5
H28A C28 H28B 109.5
C4 C28 H28C 109.5
H28A C28 H28C 109.5
H28B C28 H28C 109.5
C4 C29 H29A 109.5
C4 C29 H29B 109.5
H29A C29 H29B 109.5
C4 C29 H29C 109.5
H29A C29 H29C 109.5
H29B C29 H29C 109.5
C14 C30 H30A 109.5
C14 C30 H30B 109.5
H30A C30 H30B 109.5
C14 C30 H30C 109.5
H30A C30 H30C 109.5
H30B C30 H30C 109.5
C23 O2 C21 109.96(18)
C23 O3 H3 109.5

loop_
_geom_bond_atom_site_label_1
_geom_bond_atom_site_label_2
_geom_bond_distance
C1 C10 1.519(4)
C1 C2 1.520(4)
C1 H1A 0.9700
C1 H1B 0.9700
C2 C3 1.478(5)
C2 H2A 0.9700
C2 H2B 0.9700
C3 O1 1.203(4)
C3 C4 1.504(4)
C4 C28 1.510(5)
C4 C29 1.542(4)
C4 C5 1.560(3)
C5 C6 1.517(4)
C5 C10 1.543(3)
C5 H5 0.9800
C6 C7 1.489(4)
C6 H6A 0.9700
C6 H6B 0.9700
C7 C8 1.317(3)
C7 H7 0.9300
C8 C14 1.498(3)
C8 C9 1.517(3)
C9 C11 1.525(4)
C9 C10 1.551(3)
C9 H9 0.9800
C10 C19 1.519(4)
C11 C12 1.537(3)
C11 H11A 0.9700
C11 H11B 0.9700
C12 C13 1.523(3)
C12 H12A 0.9700
C12 H12B 0.9700
C13 C18 1.530(4)
C13 C17 1.532(3)
C13 C14 1.545(3)
C14 C15 1.537(3)
C14 C30 1.542(4)
C15 C16 1.532(4)
C15 H15A 0.9700
C15 H15B 0.9700
C16 C17 1.543(4)
C16 H16A 0.9700
C16 H16B 0.9700
C17 C20 1.521(3)
C17 H17 0.9800
C18 H18A 0.9600
C18 H18B 0.9600
C18 H18C 0.9600
C19 H19A 0.9600
C19 H19B 0.9600
C19 H19C 0.9600
C20 C21 1.511(4)
C20 C22 1.516(4)
C20 H20 0.9800
C21 O2 1.427(3)
C21 H21A 0.9700
C21 H21B 0.9700
C22 C23 1.515(4)
C22 H22A 0.9700
C22 H22B 0.9700
C23 O3 1.381(3)
C23 O2 1.399(3)
C23 C24 1.523(4)
C24 O4 1.199(3)
C24 C25 1.482(4)
C25 C27 1.498(5)
C25 C26 1.500(5)
C25 H25 0.9800
C26 H26A 0.9600
C26 H26B 0.9600
C26 H26C 0.9600
C27 H27A 0.9600
C27 H27B 0.9600
C27 H27C 0.9600
C28 H28A 0.9600
C28 H28B 0.9600
C28 H28C 0.9600
C29 H29A 0.9600
C29 H29B 0.9600
C29 H29C 0.9600
C30 H30A 0.9600
C30 H30B 0.9600
C30 H30C 0.9600
O3 H3 0.8200

loop_
_geom_torsion_atom_site_label_1
_geom_torsion_atom_site_label_2
_geom_torsion_atom_site_label_3
_geom_torsion_atom_site_label_4
_geom_torsion
C10 C1 C2 C3 -54.9(4)
C1 C2 C3 O1 -139.3(3)
C1 C2 C3 C4 43.6(4)
O1 C3 C4 C28 27.0(4)
C2 C3 C4 C28 -155.9(3)
O1 C3 C4 C29 -87.8(4)
C2 C3 C4 C29 89.3(3)
O1 C3 C4 C5 148.7(3)
C2 C3 C4 C5 -34.2(4)
C3 C4 C5 C6 170.1(2)
C28 C4 C5 C6 -67.3(3)
C29 C4 C5 C6 52.5(3)
C3 C4 C5 C10 38.4(3)
C28 C4 C5 C10 161.1(3)
C29 C4 C5 C10 -79.1(3)
C10 C5 C6 C7 -35.8(3)
C4 C5 C6 C7 -170.3(2)
C5 C6 C7 C8 5.3(4)
C6 C7 C8 C14 173.4(2)
C6 C7 C8 C9 -3.3(4)
C7 C8 C9 C11 160.7(2)
C14 C8 C9 C11 -16.2(3)
C7 C8 C9 C10 31.2(3)
C14 C8 C9 C10 -145.7(2)
C2 C1 C10 C19 -67.3(3)
C2 C1 C10 C5 57.1(3)
C2 C1 C10 C9 171.4(3)
C6 C5 C10 C1 178.2(2)
C4 C5 C10 C1 -50.7(3)
C6 C5 C10 C19 -58.7(3)
C4 C5 C10 C19 72.5(3)
C6 C5 C10 C9 61.8(2)
C4 C5 C10 C9 -167.0(2)
C8 C9 C10 C1 -174.1(2)
C11 C9 C10 C1 57.4(3)
C8 C9 C10 C19 64.2(3)
C11 C9 C10 C19 -64.4(3)
C8 C9 C10 C5 -58.2(3)
C11 C9 C10 C5 173.2(2)
C8 C9 C11 C12 45.5(3)
C10 C9 C11 C12 172.9(2)
C9 C11 C12 C13 -18.2(4)
C11 C12 C13 C18 85.9(3)
C11 C12 C13 C17 -149.9(2)
C11 C12 C13 C14 -35.6(3)
C7 C8 C14 C15 30.0(3)
C9 C8 C14 C15 -153.1(2)
C7 C8 C14 C30 -90.6(3)
C9 C8 C14 C30 86.2(2)
C7 C8 C14 C13 145.9(2)
C9 C8 C14 C13 -37.3(3)
C12 C13 C14 C8 64.3(2)
C18 C13 C14 C8 -56.2(2)
C17 C13 C14 C8 -171.83(18)
C12 C13 C14 C15 -170.7(2)
C18 C13 C14 C15 68.7(2)
C17 C13 C14 C15 -46.9(2)
C12 C13 C14 C30 -57.0(2)
C18 C13 C14 C30 -177.5(2)
C17 C13 C14 C30 66.9(2)
C8 C14 C15 C16 156.4(2)
C30 C14 C15 C16 -82.0(2)
C13 C14 C15 C16 36.0(3)
C14 C15 C16 C17 -11.6(3)
C12 C13 C17 C20 -76.1(3)
C18 C13 C17 C20 48.1(3)
C14 C13 C17 C20 164.91(19)
C12 C13 C17 C16 158.5(2)
C18 C13 C17 C16 -77.3(2)
C14 C13 C17 C16 39.5(2)
C15 C16 C17 C20 -146.6(2)
C15 C16 C17 C13 -17.5(3)
C13 C17 C20 C21 62.0(3)
C16 C17 C20 C21 -177.0(2)
C13 C17 C20 C22 176.5(2)
C16 C17 C20 C22 -62.6(3)
C22 C20 C21 O2 33.5(2)
C17 C20 C21 O2 155.9(2)
C21 C20 C22 C23 -39.2(2)
C17 C20 C22 C23 -162.5(2)
C20 C22 C23 O3 -86.1(3)
C20 C22 C23 O2 32.7(2)
C20 C22 C23 C24 149.2(2)
O3 C23 C24 O4 -7.1(4)
O2 C23 C24 O4 -125.8(3)
C22 C23 C24 O4 117.9(3)
O3 C23 C24 C25 170.9(3)
O2 C23 C24 C25 52.3(3)
C22 C23 C24 C25 -64.1(3)
O4 C24 C25 C27 -59.7(5)
C23 C24 C25 C27 122.3(4)
O4 C24 C25 C26 63.3(5)
C23 C24 C25 C26 -114.7(4)
O3 C23 O2 C21 107.2(2)
C22 C23 O2 C21 -11.7(3)
C24 C23 O2 C21 -134.4(2)
C20 C21 O2 C23 -14.2(3)
